data_4316627
loop_
_publ_author_name
'Anandalok Audhya'
'Manoranjan Maity'
'Kisholoy Bhattacharya'
'Rodolphe Cl\'erac'
'Muktimoy Chaudhury'

_publ_section_title
;
 Tri- and Tetranuclear Nickel(II) Inverse Metallacrown Complexes Involving
 Oximato Oxygen Linkers: Role of the Guest Anion (Oxo versus Alkoxo) in
 Controlling the Size of the Ring Topology
;
_journal_name_full 'Inorganic Chemistry'
_journal_page_first 9026
_journal_page_last 9035
_journal_paper_doi 10.1021/ic101273y
_journal_volume 49
_journal_year 2010
_chemical_formula_sum 'C32 H61 Cl2 N8 Ni4 O26'
_chemical_formula_weight 1279.63
_chemical_name_systematic
; 
 ? 
;
_space_group_IT_number 14
_symmetry_cell_setting monoclinic
_symmetry_space_group_name_Hall '-P 2ybc'
_symmetry_space_group_name_H-M 'P 1 21/c 1'
_atom_sites_solution_hydrogens geom
_atom_sites_solution_primary direct
_atom_sites_solution_secondary difmap
_audit_creation_method SHELXL-97
_cell_angle_alpha 90.00
_cell_angle_beta 119.455(2)
_cell_angle_gamma 90.00
_cell_formula_units_Z 4
_cell_length_a 21.844(4)
_cell_length_b 12.601(2)
_cell_length_c 22.061(4)
_cell_measurement_temperature 150(2)
_cell_volume 5287.5(16)
_computing_cell_refinement 'BRUKER APEX II'
_computing_data_collection 'BRUKER APEX II'
_computing_data_reduction 'BRUKER APEX II'
_computing_molecular_graphics 'MERCURY 2.2, PLATON-97'
_computing_publication_material 'MERCURY 2.2, PLATON-97'
_computing_structure_refinement 'SHELXL-97 (Sheldrick, 1997)'
_computing_structure_solution 'SHELXS-97 (Sheldrick, 1990)'
_diffrn_ambient_temperature 150(2)
_diffrn_detector_area_resol_mean 0.3
_diffrn_measured_fraction_theta_full 0.981
_diffrn_measured_fraction_theta_max 0.981
_diffrn_measurement_device_type 'CCD AREA DETECTOR'
_diffrn_measurement_method OMEGA-SCAN
_diffrn_radiation_monochromator graphite
_diffrn_radiation_source 'fine-focus sealed tube'
_diffrn_radiation_type MoK\a
_diffrn_radiation_wavelength 0.71073
_diffrn_reflns_av_R_equivalents 0.0479
_diffrn_reflns_av_sigmaI/netI 0.0658
_diffrn_reflns_limit_h_max 15
_diffrn_reflns_limit_h_min -26
_diffrn_reflns_limit_k_max 15
_diffrn_reflns_limit_k_min -15
_diffrn_reflns_limit_l_max 25
_diffrn_reflns_limit_l_min -26
_diffrn_reflns_number 25749
_diffrn_reflns_theta_full 25.65
_diffrn_reflns_theta_max 25.65
_diffrn_reflns_theta_min 1.93
_exptl_absorpt_coefficient_mu 1.592
_exptl_absorpt_correction_T_max 0.8319
_exptl_absorpt_correction_T_min 0.6466
_exptl_absorpt_correction_type multi-scan
_exptl_absorpt_process_details SADABS
_exptl_crystal_colour RED
_exptl_crystal_density_diffrn 1.608
_exptl_crystal_density_method 'not measured'
_exptl_crystal_description BLOCK
_exptl_crystal_F_000 2652
_exptl_crystal_size_max 0.30
_exptl_crystal_size_mid 0.22
_exptl_crystal_size_min 0.12
_refine_diff_density_max 1.606
_refine_diff_density_min -0.663
_refine_diff_density_rms 0.112
_refine_ls_extinction_method none
_refine_ls_goodness_of_fit_ref 1.101
_refine_ls_hydrogen_treatment mixed
_refine_ls_matrix_type full
_refine_ls_number_parameters 682
_refine_ls_number_reflns 9810
_refine_ls_number_restraints 0
_refine_ls_restrained_S_all 1.101
_refine_ls_R_factor_all 0.0888
_refine_ls_R_factor_gt 0.0568
_refine_ls_shift/su_max 0.001
_refine_ls_shift/su_mean 0.000
_refine_ls_structure_factor_coef Fsqd
_refine_ls_weighting_details 'calc w=1/[\s^2^(Fo^2^)+(0.1000P)^2^+0.1679P] where P=(Fo^2^+2Fc^2^)/3'
_refine_ls_weighting_scheme calc
_refine_ls_wR_factor_gt 0.1588
_refine_ls_wR_factor_ref 0.1817
_reflns_number_gt 6616
_reflns_number_total 9810
_reflns_threshold_expression >2sigma(I)
_cod_data_source_file ic101273y_si_002_2.cif
_cod_data_source_block compound3
_cod_depositor_comments
;
The following automatic conversions were performed:

'_symmetry_cell_setting' value 'MONOCLINIC' changed to 'monoclinic'
according to the built-in table from CIF Core dictionary named
'cif_core.dic' version 2.4.1 from
2010-06-29.

'_exptl_absorpt_correction_type' value 'MULTI-SCAN'
changed to 'multi-scan' according to the built-in table from CIF Core
dictionary named 'cif_core.dic' version 2.4.1 from 2010-06-29.

Automatic conversion script
Id: cif_fix_values 1646 2011-03-28 12:23:43Z adriana 
;
_cod_original_cell_volume 5287.4(15)
_cod_database_code 4316627

loop_
_symmetry_equiv_pos_as_xyz
'x, y, z'
'-x, y+1/2, -z+1/2'
'-x, -y, -z'
'x, -y-1/2, z-1/2'

loop_
_atom_site_label
_atom_site_type_symbol
_atom_site_fract_x
_atom_site_fract_y
_atom_site_fract_z
_atom_site_U_iso_or_equiv
_atom_site_adp_type
_atom_site_occupancy
_atom_site_symmetry_multiplicity
_atom_site_calc_flag
_atom_site_refinement_flags
_atom_site_disorder_assembly
_atom_site_disorder_group
Ni1 Ni 0.16642(3) 0.41195(5) -0.00314(3) 0.02200(18) Uani 1 1 d . . .
Ni2 Ni 0.27362(3) 0.21273(5) 0.00029(3) 0.02618(19) Uani 1 1 d . . .
Ni4 Ni 0.25445(3) 0.41383(5) 0.17618(3) 0.02654(19) Uani 1 1 d . . .
Ni3 Ni 0.36401(3) 0.21813(5) 0.17715(3) 0.02636(19) Uani 1 1 d . . .
C2 C 0.1572(3) 0.5744(4) -0.0933(3) 0.0258(11) Uani 1 1 d . . .
C3 C 0.2014(3) 0.4937(4) -0.1028(3) 0.0272(11) Uani 1 1 d . . .
C1 C 0.1299(3) 0.6653(4) -0.1419(3) 0.0378(13) Uani 1 1 d . . .
H1A H 0.1025 0.7118 -0.1285 0.057 Uiso 1 1 calc R . .
H1B H 0.0997 0.6392 -0.1893 0.057 Uiso 1 1 calc R . .
H1C H 0.1693 0.7052 -0.1400 0.057 Uiso 1 1 calc R . .
C4 C 0.2257(3) 0.5016(5) -0.1538(3) 0.0441(15) Uani 1 1 d . . .
H4A H 0.2771 0.5043 -0.1294 0.066 Uiso 1 1 calc R . .
H4B H 0.2066 0.5662 -0.1815 0.066 Uiso 1 1 calc R . .
H4C H 0.2095 0.4395 -0.1845 0.066 Uiso 1 1 calc R . .
O15 O 0.26474(17) 0.4461(2) 0.08862(16) 0.0241(7) Uani 1 1 d . . .
O11 O 0.26158(17) 0.2517(3) 0.15410(16) 0.0270(8) Uani 1 1 d . . .
O3 O 0.19300(17) 0.2558(3) 0.02655(17) 0.0242(8) Uani 1 1 d . . .
O7 O 0.34058(18) 0.3046(3) 0.08541(18) 0.0255(8) Uani 1 1 d . . .
O2 O 0.24826(18) 0.3315(3) -0.06880(17) 0.0301(8) Uani 1 1 d . . .
O6 O 0.33797(18) 0.0772(3) 0.12642(17) 0.0327(9) Uani 1 1 d . . .
O10 O 0.35875(19) 0.4171(3) 0.24655(18) 0.0335(9) Uani 1 1 d . . .
O14 O 0.11328(18) 0.4335(3) 0.04863(17) 0.0319(8) Uani 1 1 d . . .
O9 O 0.47048(19) 0.2091(3) 0.21155(19) 0.0379(9) Uani 1 1 d . . .
O1 O 0.14184(17) 0.5629(3) -0.04624(17) 0.0281(8) Uani 1 1 d . . .
O5 O 0.2111(2) 0.1032(3) -0.07321(18) 0.0376(9) Uani 1 1 d . . .
O13 O 0.2227(2) 0.3795(3) 0.24898(17) 0.0367(9) Uani 1 1 d . . .
Cl1 Cl 0.37549(9) 0.71801(16) 0.98651(9) 0.0617(5) Uani 1 1 d . . .
Cl2 Cl 0.03918(14) 0.46765(17) 0.65139(11) 0.0898(7) Uani 1 1 d . . .
N7 N 0.1489(2) 0.4113(3) 0.1168(2) 0.0281(10) Uani 1 1 d . . .
N1 N 0.2128(2) 0.4119(3) -0.0625(2) 0.0245(9) Uani 1 1 d . . .
N3 N 0.2931(2) 0.0814(3) 0.0587(2) 0.0275(10) Uani 1 1 d . . .
N2 N 0.0720(2) 0.3441(3) -0.0825(2) 0.0289(10) Uani 1 1 d . . .
N5 N 0.3996(2) 0.3501(3) 0.2358(2) 0.0287(10) Uani 1 1 d . . .
N4 N 0.3619(3) 0.1957(4) -0.0125(3) 0.0383(12) Uani 1 1 d . . .
N6 N 0.3681(2) 0.1235(4) 0.2569(2) 0.0367(11) Uani 1 1 d . . .
N8 N 0.2647(3) 0.5789(4) 0.1893(3) 0.0587(16) Uani 1 1 d . . .
C5 C 0.0798(3) 0.2280(4) -0.0747(3) 0.0334(13) Uani 1 1 d . . .
H7A H 0.1001 0.2005 -0.1031 0.040 Uiso 1 1 calc R . .
H7B H 0.0330 0.1949 -0.0918 0.040 Uiso 1 1 calc R . .
C27 C 0.1121(3) 0.3878(4) 0.1477(3) 0.0270(11) Uani 1 1 d . . .
C18 C 0.5043(3) 0.2814(5) 0.2539(3) 0.0390(14) Uani 1 1 d . . .
C7 C 0.0454(3) 0.3763(4) -0.1569(2) 0.0320(12) Uani 1 1 d . . .
H6A H 0.0798 0.3524 -0.1709 0.038 Uiso 1 1 calc R . .
H6B H 0.0438 0.4547 -0.1593 0.038 Uiso 1 1 calc R . .
C6 C 0.1271(3) 0.1988(4) 0.0008(3) 0.0294(12) Uani 1 1 d . . .
H5A H 0.1043 0.2181 0.0285 0.035 Uiso 1 1 calc R . .
H5B H 0.1359 0.1214 0.0052 0.035 Uiso 1 1 calc R . .
C19 C 0.4672(3) 0.3642(4) 0.2703(3) 0.0338(13) Uani 1 1 d . . .
C30 C 0.2936(3) 0.5516(4) 0.0976(3) 0.0304(12) Uani 1 1 d . . .
H8A H 0.2877 0.5783 0.0529 0.036 Uiso 1 1 calc R . .
H8B H 0.3444 0.5506 0.1320 0.036 Uiso 1 1 calc R . .
C29 C 0.2555(3) 0.6221(4) 0.1227(3) 0.0383(14) Uani 1 1 d . . .
H9A H 0.2747 0.6951 0.1299 0.046 Uiso 1 1 calc R . .
H9B H 0.2049 0.6248 0.0876 0.046 Uiso 1 1 calc R . .
C20 C 0.5037(3) 0.4506(5) 0.3218(3) 0.0456(15) Uani 1 1 d . . .
H18A H 0.4703 0.5081 0.3139 0.068 Uiso 1 1 calc R . .
H18B H 0.5427 0.4779 0.3163 0.068 Uiso 1 1 calc R . .
H18C H 0.5219 0.4226 0.3690 0.068 Uiso 1 1 calc R . .
C10 C 0.2141(3) 0.0135(4) -0.0485(3) 0.0358(13) Uani 1 1 d . . .
C28 C 0.0340(3) 0.3799(5) 0.1106(3) 0.0432(14) Uani 1 1 d . . .
H22A H 0.0135 0.4448 0.0837 0.065 Uiso 1 1 calc R . .
H22B H 0.0178 0.3708 0.1446 0.065 Uiso 1 1 calc R . .
H22C H 0.0191 0.3188 0.0791 0.065 Uiso 1 1 calc R . .
C25 C 0.1259(3) 0.3343(5) 0.2653(3) 0.0515(17) Uani 1 1 d . . .
H20A H 0.1627 0.3104 0.3112 0.077 Uiso 1 1 calc R . .
H20B H 0.0931 0.2759 0.2417 0.077 Uiso 1 1 calc R . .
H20C H 0.1005 0.3942 0.2709 0.077 Uiso 1 1 calc R . .
C22 C 0.2427(3) 0.1667(4) 0.1861(3) 0.0326(12) Uani 1 1 d . . .
H24A H 0.2331 0.1010 0.1582 0.039 Uiso 1 1 calc R . .
H24B H 0.1997 0.1859 0.1878 0.039 Uiso 1 1 calc R . .
C21 C 0.3029(3) 0.1479(5) 0.2592(3) 0.0418(14) Uani 1 1 d . . .
H23A H 0.3102 0.2120 0.2880 0.050 Uiso 1 1 calc R . .
H23B H 0.2912 0.0881 0.2808 0.050 Uiso 1 1 calc R . .
C8 C -0.0261(3) 0.3343(5) -0.2094(3) 0.0429(15) Uani 1 1 d . . .
H19A H -0.0334 0.3456 -0.2570 0.051 Uiso 1 1 calc R . .
H19B H -0.0278 0.2570 -0.2025 0.051 Uiso 1 1 calc R . .
C26 C 0.1588(3) 0.3683(4) 0.2230(3) 0.0352(13) Uani 1 1 d . . .
C12 C 0.2632(3) -0.1077(4) 0.0615(3) 0.0470(16) Uani 1 1 d . . .
H16A H 0.2972 -0.1539 0.0576 0.070 Uiso 1 1 calc R . .
H16B H 0.2169 -0.1418 0.0390 0.070 Uiso 1 1 calc R . .
H16C H 0.2784 -0.0955 0.1108 0.070 Uiso 1 1 calc R . .
C15 C 0.3787(4) 0.0893(5) -0.0292(4) 0.062(2) Uani 1 1 d . . .
H15A H 0.4002 0.0461 0.0138 0.074 Uiso 1 1 calc R . .
H15B H 0.3342 0.0544 -0.0629 0.074 Uiso 1 1 calc R . .
C9 C 0.1753(4) -0.0753(5) -0.0948(3) 0.058(2) Uani 1 1 d . . .
H13A H 0.1554 -0.0527 -0.1434 0.087 Uiso 1 1 calc R . .
H13B H 0.1373 -0.0974 -0.0861 0.087 Uiso 1 1 calc R . .
H13C H 0.2074 -0.1350 -0.0858 0.087 Uiso 1 1 calc R . .
C17 C 0.5821(3) 0.2821(6) 0.2857(4) 0.070(2) Uani 1 1 d . . .
H17A H 0.5971 0.2203 0.2694 0.105 Uiso 1 1 calc R . .
H17B H 0.6036 0.2794 0.3365 0.105 Uiso 1 1 calc R . .
H17C H 0.5969 0.3472 0.2722 0.105 Uiso 1 1 calc R . .
C14 C 0.3952(3) 0.3409(4) 0.0724(3) 0.0361(13) Uani 1 1 d . . .
H26A H 0.4344 0.3714 0.1153 0.043 Uiso 1 1 calc R . .
H26B H 0.3769 0.3965 0.0360 0.043 Uiso 1 1 calc R . .
C13 C 0.4212(3) 0.2460(5) 0.0483(3) 0.0449(15) Uani 1 1 d . . .
H25A H 0.4568 0.2698 0.0359 0.054 Uiso 1 1 calc R . .
H25B H 0.4437 0.1938 0.0867 0.054 Uiso 1 1 calc R . .
C11 C 0.2589(3) -0.0035(4) 0.0266(3) 0.0329(12) Uani 1 1 d . . .
O4 O -0.0809(2) 0.3847(4) -0.2036(2) 0.0611(13) Uani 1 1 d . . .
H4'' H -0.0732 0.3793 -0.1624 0.092 Uiso 1 1 calc R . .
C23 C 0.4314(3) 0.1181(5) 0.3267(3) 0.0470(16) Uani 1 1 d . . .
H29A H 0.4390 0.1888 0.3488 0.056 Uiso 1 1 calc R . .
H29B H 0.4725 0.1023 0.3209 0.056 Uiso 1 1 calc R . .
C24 C 0.4285(4) 0.0369(7) 0.3754(4) 0.075(2) Uani 1 1 d . . .
C16 C 0.4261(5) 0.0895(6) -0.0584(4) 0.075(2) Uani 1 1 d . . .
H32A H 0.4730 0.1153 -0.0231 0.090 Uiso 1 1 calc R . .
H32B H 0.4313 0.0163 -0.0716 0.090 Uiso 1 1 calc R . .
O8 O 0.3989(3) 0.1551(4) -0.1169(2) 0.0700(15) Uani 1 1 d . . .
H8' H 0.3919 0.1193 -0.1518 0.105 Uiso 1 1 calc R . .
O19 O 0.3032(3) 0.7126(6) 0.9559(3) 0.108(2) Uani 1 1 d . . .
O22 O -0.0110(4) 0.4850(5) 0.5838(3) 0.137(3) Uani 1 1 d . . .
O24 O 0.0223(4) 0.5243(5) 0.6961(3) 0.126(3) Uani 1 1 d . . .
O18 O 0.4078(4) 0.7350(10) 1.0549(4) 0.194(5) Uani 1 1 d . . .
O23 O 0.0825(6) 0.3929(9) 0.6765(7) 0.238(6) Uani 1 1 d . . .
O27 O 0.0658(2) 0.6400(4) 0.0710(2) 0.0530(11) Uani 1 1 d . . .
O26 O 0.0855(5) 0.8401(6) 0.0331(4) 0.103(3) Uani 1 1 d . . .
O17 O 0.4104(4) 0.6905(10) 0.9532(5) 0.193(5) Uani 1 1 d . . .
O12A O 0.4123(4) -0.0560(7) 0.3497(5) 0.059(2) Uiso 0.60 1 d P . .
O12B O 0.4228(6) -0.0751(10) 0.3261(7) 0.057(3) Uiso 0.40 1 d P . .
C31A C 0.2381(5) 0.6403(7) 0.2251(5) 0.056(2) Uiso 0.73 1 d P . .
C31B C 0.2894(12) 0.6315(17) 0.2463(11) 0.040(5) Uiso 0.27 1 d P . .
C32A C 0.2714(7) 0.6301(11) 0.2966(7) 0.066(4) Uiso 0.56 1 d P . .
C32B C 0.2725(9) 0.7431(13) 0.2568(9) 0.065(4) Uiso 0.44 1 d P . .
O16A O 0.3478(8) 0.6770(12) 0.3240(8) 0.153(5) Uiso 0.58 1 d P . .
O16B O 0.2044(13) 0.7289(19) 0.2622(13) 0.182(9) Uiso 0.42 1 d P . .
O20A O 0.3813(8) 0.8255(13) 0.9732(8) 0.134(5) Uiso 0.54 1 d P . .
O20B O 0.3823(9) 0.5951(14) 0.9920(9) 0.133(6) Uiso 0.46 1 d P . .
O25A O -0.0013(9) 0.3577(13) 0.6517(9) 0.123(5) Uiso 0.45 1 d P . .
O25B O 0.0990(7) 0.5482(11) 0.6569(7) 0.120(4) Uiso 0.55 1 d P . .
H2' H 0.044(3) 0.359(4) -0.072(3) 0.019(15) Uiso 1 1 d . . .
H6' H 0.362(3) 0.053(5) 0.242(3) 0.052 Uiso 1 1 d . . .
H4' H 0.351(3) 0.243(5) -0.050(3) 0.056(19) Uiso 1 1 d . . .
H3' H 0.216(3) 0.251(4) 0.072(3) 0.035 Uiso 1 1 d . . .
H7' H 0.322(3) 0.350(5) 0.090(3) 0.039 Uiso 1 1 d . . .
H27D H 0.076(4) 0.712(6) 0.056(4) 0.081 Uiso 1 1 d . . .
H27E H 0.079(4) 0.577(6) 0.046(4) 0.081 Uiso 1 1 d . . .
H26D H 0.042(6) 0.878(9) 0.009(6) 0.150 Uiso 1 1 d . . .
H26E H 0.098(8) 0.813(11) 0.015(8) 0.150 Uiso 1 1 d . . .

loop_
_atom_site_aniso_label
_atom_site_aniso_U_11
_atom_site_aniso_U_22
_atom_site_aniso_U_33
_atom_site_aniso_U_23
_atom_site_aniso_U_13
_atom_site_aniso_U_12
Ni1 0.0237(4) 0.0208(3) 0.0221(3) -0.0002(2) 0.0116(3) 0.0007(2)
Ni2 0.0325(4) 0.0204(3) 0.0255(4) 0.0014(2) 0.0142(3) 0.0044(3)
Ni4 0.0299(4) 0.0278(4) 0.0240(3) -0.0031(3) 0.0148(3) -0.0050(3)
Ni3 0.0244(4) 0.0253(4) 0.0252(4) 0.0025(3) 0.0090(3) -0.0027(3)
C2 0.024(3) 0.024(3) 0.029(3) -0.002(2) 0.012(2) 0.000(2)
C3 0.038(3) 0.019(2) 0.029(3) 0.003(2) 0.020(2) 0.004(2)
C1 0.047(3) 0.025(3) 0.038(3) 0.004(2) 0.019(3) 0.003(2)
C4 0.061(4) 0.042(3) 0.046(3) 0.012(3) 0.039(3) 0.014(3)
O15 0.0277(18) 0.0208(17) 0.0247(17) 0.0001(13) 0.0135(15) -0.0044(14)
O11 0.0286(19) 0.0263(18) 0.0255(18) 0.0014(14) 0.0129(15) -0.0058(15)
O3 0.0244(18) 0.0231(17) 0.0206(17) -0.0005(14) 0.0076(15) -0.0034(14)
O7 0.028(2) 0.0224(18) 0.0292(18) 0.0037(15) 0.0162(16) 0.0019(15)
O2 0.034(2) 0.0262(19) 0.0322(19) 0.0056(15) 0.0181(17) 0.0129(16)
O6 0.036(2) 0.0286(19) 0.0285(19) 0.0046(15) 0.0116(17) 0.0020(16)
O10 0.034(2) 0.032(2) 0.033(2) -0.0048(16) 0.0151(17) -0.0068(16)
O14 0.0274(19) 0.044(2) 0.0251(18) 0.0030(16) 0.0138(16) 0.0059(16)
O9 0.029(2) 0.039(2) 0.040(2) 0.0032(17) 0.0132(18) 0.0003(17)
O1 0.0293(19) 0.0227(18) 0.0309(19) 0.0001(14) 0.0137(16) 0.0039(15)
O5 0.048(2) 0.028(2) 0.0283(19) -0.0014(16) 0.0120(18) 0.0092(17)
O13 0.040(2) 0.049(2) 0.0255(19) -0.0032(17) 0.0197(18) -0.0080(19)
Cl1 0.0516(11) 0.0814(13) 0.0506(10) -0.0040(9) 0.0239(9) -0.0066(9)
Cl2 0.1203(19) 0.0628(13) 0.0606(12) 0.0121(10) 0.0248(13) 0.0364(13)
N7 0.033(2) 0.024(2) 0.030(2) 0.0002(17) 0.018(2) 0.0043(18)
N1 0.028(2) 0.024(2) 0.024(2) 0.0003(17) 0.0147(19) 0.0020(18)
N3 0.025(2) 0.026(2) 0.028(2) 0.0019(18) 0.0109(19) 0.0038(18)
N2 0.024(2) 0.032(2) 0.025(2) -0.0011(18) 0.007(2) 0.002(2)
N5 0.029(2) 0.028(2) 0.025(2) -0.0011(18) 0.0103(19) -0.0026(19)
N4 0.052(3) 0.033(3) 0.042(3) 0.011(2) 0.033(3) 0.014(2)
N6 0.038(3) 0.035(3) 0.032(2) 0.008(2) 0.013(2) -0.001(2)
N8 0.119(5) 0.027(3) 0.048(3) -0.013(2) 0.055(3) -0.012(3)
C5 0.031(3) 0.024(3) 0.034(3) -0.003(2) 0.008(2) -0.004(2)
C27 0.027(3) 0.027(3) 0.033(3) -0.003(2) 0.020(2) 0.000(2)
C18 0.026(3) 0.042(3) 0.036(3) 0.009(3) 0.006(3) -0.006(3)
C7 0.032(3) 0.031(3) 0.026(3) -0.003(2) 0.010(2) -0.003(2)
C6 0.025(3) 0.022(3) 0.035(3) -0.001(2) 0.010(2) -0.010(2)
C19 0.029(3) 0.035(3) 0.028(3) 0.007(2) 0.007(2) -0.012(2)
C30 0.033(3) 0.023(3) 0.036(3) 0.001(2) 0.018(2) -0.004(2)
C29 0.050(4) 0.024(3) 0.041(3) -0.001(2) 0.022(3) -0.003(3)
C20 0.038(3) 0.048(4) 0.041(3) -0.006(3) 0.012(3) -0.015(3)
C10 0.042(3) 0.026(3) 0.037(3) -0.004(2) 0.018(3) 0.006(2)
C28 0.035(3) 0.056(4) 0.047(4) -0.001(3) 0.026(3) -0.001(3)
C25 0.059(4) 0.069(4) 0.033(3) -0.002(3) 0.027(3) -0.022(3)
C22 0.034(3) 0.029(3) 0.035(3) 0.009(2) 0.017(2) -0.005(2)
C21 0.046(4) 0.047(4) 0.036(3) 0.012(3) 0.023(3) -0.002(3)
C8 0.043(4) 0.038(3) 0.033(3) -0.002(2) 0.008(3) -0.006(3)
C26 0.042(4) 0.031(3) 0.038(3) -0.008(2) 0.024(3) -0.007(3)
C12 0.050(4) 0.030(3) 0.043(3) 0.004(3) 0.009(3) -0.003(3)
C15 0.085(5) 0.038(4) 0.092(5) 0.016(3) 0.066(5) 0.022(3)
C9 0.064(5) 0.033(3) 0.046(4) -0.007(3) 0.002(3) -0.001(3)
C17 0.030(4) 0.080(5) 0.080(5) -0.004(4) 0.011(4) -0.002(3)
C14 0.033(3) 0.039(3) 0.042(3) 0.006(3) 0.022(3) -0.001(3)
C13 0.037(3) 0.047(4) 0.060(4) 0.010(3) 0.031(3) 0.008(3)
C11 0.033(3) 0.024(3) 0.039(3) 0.000(2) 0.015(2) -0.001(2)
O4 0.032(2) 0.075(3) 0.056(3) 0.002(3) 0.006(2) 0.001(2)
C23 0.045(4) 0.057(4) 0.028(3) 0.014(3) 0.010(3) 0.004(3)
C24 0.070(5) 0.080(6) 0.050(4) 0.038(4) 0.011(4) -0.009(4)
C16 0.104(7) 0.072(5) 0.066(5) 0.008(4) 0.054(5) 0.033(5)
O8 0.110(4) 0.064(3) 0.045(3) 0.014(2) 0.045(3) 0.022(3)
O19 0.057(4) 0.133(6) 0.103(5) -0.030(4) 0.016(3) -0.003(3)
O22 0.184(8) 0.102(5) 0.064(4) -0.009(4) 0.013(4) 0.039(5)
O24 0.172(7) 0.098(5) 0.083(4) -0.015(4) 0.043(5) 0.020(5)
O18 0.090(5) 0.371(15) 0.082(5) -0.101(7) 0.012(4) 0.001(7)
O23 0.158(9) 0.191(10) 0.320(15) 0.039(10) 0.082(9) 0.129(8)
O27 0.044(3) 0.054(3) 0.060(3) 0.003(2) 0.024(2) 0.003(2)
O26 0.121(6) 0.079(5) 0.099(6) 0.026(4) 0.046(4) 0.005(4)
O17 0.120(7) 0.338(14) 0.146(8) -0.097(9) 0.085(6) 0.014(8)

loop_
_atom_type_symbol
_atom_type_description
_atom_type_scat_dispersion_real
_atom_type_scat_dispersion_imag
_atom_type_scat_source
C C 0.0033 0.0016 'International Tables Vol C Tables 4.2.6.8 and 6.1.1.4'
H H 0.0000 0.0000 'International Tables Vol C Tables 4.2.6.8 and 6.1.1.4'
N N 0.0061 0.0033 'International Tables Vol C Tables 4.2.6.8 and 6.1.1.4'
O O 0.0106 0.0060 'International Tables Vol C Tables 4.2.6.8 and 6.1.1.4'
Cl Cl 0.1484 0.1585 'International Tables Vol C Tables 4.2.6.8 and 6.1.1.4'
Ni Ni 0.3393 1.1124 'International Tables Vol C Tables 4.2.6.8 and 6.1.1.4'

loop_
_geom_angle_atom_site_label_1
_geom_angle_atom_site_label_2
_geom_angle_atom_site_label_3
_geom_angle
_geom_angle_site_symmetry_1
_geom_angle_site_symmetry_3
_geom_angle_publ_flag
O14 Ni1 N1 171.04(15) . . ?
O14 Ni1 O3 95.70(14) . . ?
N1 Ni1 O3 93.04(14) . . ?
O14 Ni1 O1 92.59(14) . . ?
N1 Ni1 O1 78.57(15) . . ?
O3 Ni1 O1 170.97(14) . . ?
O14 Ni1 N2 85.65(17) . . ?
N1 Ni1 N2 93.41(18) . . ?
O3 Ni1 N2 83.42(15) . . ?
O1 Ni1 N2 93.65(15) . . ?
O14 Ni1 O15 91.53(13) . . ?
N1 Ni1 O15 91.33(14) . . ?
O3 Ni1 O15 84.09(12) . . ?
O1 Ni1 O15 99.31(12) . . ?
N2 Ni1 O15 166.86(14) . . ?
O2 Ni2 N3 172.60(15) . . ?
O2 Ni2 O5 94.21(14) . . ?
N3 Ni2 O5 78.57(16) . . ?
O2 Ni2 O7 94.57(14) . . ?
N3 Ni2 O7 92.66(15) . . ?
O5 Ni2 O7 171.22(14) . . ?
O2 Ni2 N4 84.42(16) . . ?
N3 Ni2 N4 94.81(18) . . ?
O5 Ni2 N4 97.14(18) . . ?
O7 Ni2 N4 83.85(17) . . ?
O2 Ni2 O3 93.38(13) . . ?
N3 Ni2 O3 88.74(15) . . ?
O5 Ni2 O3 93.80(14) . . ?
O7 Ni2 O3 85.55(13) . . ?
N4 Ni2 O3 168.96(16) . . ?
N7 Ni4 O10 172.69(16) . . ?
N7 Ni4 O13 77.85(16) . . ?
O10 Ni4 O13 95.07(15) . . ?
N7 Ni4 O15 90.66(15) . . ?
O10 Ni4 O15 96.45(14) . . ?
O13 Ni4 O15 168.47(14) . . ?
N7 Ni4 N8 96.7(2) . . ?
O10 Ni4 N8 82.5(2) . . ?
O13 Ni4 N8 98.84(18) . . ?
O15 Ni4 N8 83.20(16) . . ?
N7 Ni4 O11 91.46(14) . . ?
O10 Ni4 O11 90.79(13) . . ?
O13 Ni4 O11 93.82(14) . . ?
O15 Ni4 O11 85.51(12) . . ?
N8 Ni4 O11 166.15(19) . . ?
N5 Ni3 O6 173.60(16) . . ?
N5 Ni3 O9 78.47(16) . . ?
O6 Ni3 O9 96.57(15) . . ?
N5 Ni3 O11 91.03(15) . . ?
O6 Ni3 O11 93.85(14) . . ?
O9 Ni3 O11 169.48(14) . . ?
N5 Ni3 N6 94.99(18) . . ?
O6 Ni3 N6 81.32(17) . . ?
O9 Ni3 N6 94.90(17) . . ?
O11 Ni3 N6 85.24(16) . . ?
N5 Ni3 O7 91.41(15) . . ?
O6 Ni3 O7 93.03(13) . . ?
O9 Ni3 O7 94.50(14) . . ?
O11 Ni3 O7 86.36(13) . . ?
N6 Ni3 O7 169.53(16) . . ?
O1 C2 C1 121.0(5) . . ?
O1 C2 C3 119.8(4) . . ?
C1 C2 C3 119.1(4) . . ?
N1 C3 C4 123.9(5) . . ?
N1 C3 C2 111.5(4) . . ?
C4 C3 C2 124.6(4) . . ?
C2 C1 H1A 109.5 . . ?
C2 C1 H1B 109.5 . . ?
H1A C1 H1B 109.5 . . ?
C2 C1 H1C 109.5 . . ?
H1A C1 H1C 109.5 . . ?
H1B C1 H1C 109.5 . . ?
C3 C4 H4A 109.5 . . ?
C3 C4 H4B 109.5 . . ?
H4A C4 H4B 109.5 . . ?
C3 C4 H4C 109.5 . . ?
H4A C4 H4C 109.5 . . ?
H4B C4 H4C 109.5 . . ?
C30 O15 Ni4 106.8(3) . . ?
C30 O15 Ni1 118.7(3) . . ?
Ni4 O15 Ni1 108.64(14) . . ?
C22 O11 Ni3 105.0(3) . . ?
C22 O11 Ni4 122.0(3) . . ?
Ni3 O11 Ni4 109.33(14) . . ?
C6 O3 Ni1 106.1(3) . . ?
C6 O3 Ni2 123.3(3) . . ?
Ni1 O3 Ni2 106.93(15) . . ?
C6 O3 H3' 108(4) . . ?
Ni1 O3 H3' 110(3) . . ?
Ni2 O3 H3' 102(4) . . ?
C14 O7 Ni2 106.4(3) . . ?
C14 O7 Ni3 121.3(3) . . ?
Ni2 O7 Ni3 107.92(15) . . ?
C14 O7 H7' 110(5) . . ?
Ni2 O7 H7' 111(5) . . ?
Ni3 O7 H7' 100(5) . . ?
N1 O2 Ni2 116.6(3) . . ?
N3 O6 Ni3 116.0(3) . . ?
N5 O10 Ni4 116.6(3) . . ?
N7 O14 Ni1 115.6(3) . . ?
C18 O9 Ni3 112.3(4) . . ?
C2 O1 Ni1 111.9(3) . . ?
C10 O5 Ni2 113.2(3) . . ?
C26 O13 Ni4 113.3(3) . . ?
O18 Cl1 O17 122.3(5) . . ?
O18 Cl1 O19 113.9(5) . . ?
O17 Cl1 O19 122.8(5) . . ?
O18 Cl1 O20A 91.7(8) . . ?
O17 Cl1 O20A 90.0(8) . . ?
O19 Cl1 O20A 98.3(7) . . ?
O18 Cl1 O20B 95.4(9) . . ?
O17 Cl1 O20B 74.1(8) . . ?
O19 Cl1 O20B 91.8(7) . . ?
O20A Cl1 O20B 164.0(9) . . ?
O23 Cl2 O22 128.9(7) . . ?
O23 Cl2 O24 118.2(7) . . ?
O22 Cl2 O24 109.7(5) . . ?
O23 Cl2 O25B 91.8(8) . . ?
O22 Cl2 O25B 99.6(6) . . ?
O24 Cl2 O25B 96.3(6) . . ?
O23 Cl2 O25A 69.9(8) . . ?
O22 Cl2 O25A 89.7(7) . . ?
O24 Cl2 O25A 95.6(7) . . ?
O25B Cl2 O25A 161.3(8) . . ?
C27 N7 O14 117.6(4) . . ?
C27 N7 Ni4 117.5(3) . . ?
O14 N7 Ni4 124.9(3) . . ?
C3 N1 O2 117.4(4) . . ?
C3 N1 Ni1 117.0(3) . . ?
O2 N1 Ni1 125.2(3) . . ?
C11 N3 O6 119.4(4) . . ?
C11 N3 Ni2 116.4(3) . . ?
O6 N3 Ni2 124.2(3) . . ?
C5 N2 C7 110.8(4) . . ?
C5 N2 Ni1 107.1(3) . . ?
C7 N2 Ni1 119.3(3) . . ?
C5 N2 H2' 106(4) . . ?
C7 N2 H2' 109(4) . . ?
Ni1 N2 H2' 104(4) . . ?
C19 N5 O10 118.5(4) . . ?
C19 N5 Ni3 117.3(4) . . ?
O10 N5 Ni3 123.9(3) . . ?
C13 N4 C15 113.6(5) . . ?
C13 N4 Ni2 106.8(3) . . ?
C15 N4 Ni2 118.9(4) . . ?
C13 N4 H4' 104(4) . . ?
C15 N4 H4' 110(4) . . ?
Ni2 N4 H4' 102(4) . . ?
C21 N6 C23 113.3(5) . . ?
C21 N6 Ni3 105.4(3) . . ?
C23 N6 Ni3 122.2(4) . . ?
C21 N6 H6' 104(4) . . ?
C23 N6 H6' 103(4) . . ?
Ni3 N6 H6' 108(4) . . ?
C31B N8 C31A 42.4(10) . . ?
C31B N8 C29 124.6(10) . . ?
C31A N8 C29 117.2(6) . . ?
C31B N8 Ni4 127.8(10) . . ?
C31A N8 Ni4 124.9(5) . . ?
C29 N8 Ni4 105.9(3) . . ?
N2 C5 C6 110.3(4) . . ?
N2 C5 H7A 109.6 . . ?
C6 C5 H7A 109.6 . . ?
N2 C5 H7B 109.6 . . ?
C6 C5 H7B 109.6 . . ?
H7A C5 H7B 108.1 . . ?
N7 C27 C26 111.0(4) . . ?
N7 C27 C28 123.8(5) . . ?
C26 C27 C28 125.1(5) . . ?
O9 C18 C19 120.4(5) . . ?
O9 C18 C17 118.3(6) . . ?
C19 C18 C17 121.3(5) . . ?
N2 C7 C8 116.3(5) . . ?
N2 C7 H6A 108.2 . . ?
C8 C7 H6A 108.2 . . ?
N2 C7 H6B 108.2 . . ?
C8 C7 H6B 108.2 . . ?
H6A C7 H6B 107.4 . . ?
O3 C6 C5 108.6(4) . . ?
O3 C6 H5A 110.0 . . ?
C5 C6 H5A 110.0 . . ?
O3 C6 H5B 110.0 . . ?
C5 C6 H5B 110.0 . . ?
H5A C6 H5B 108.3 . . ?
N5 C19 C18 111.3(5) . . ?
N5 C19 C20 125.0(5) . . ?
C18 C19 C20 123.6(5) . . ?
O15 C30 C29 108.3(4) . . ?
O15 C30 H8A 110.0 . . ?
C29 C30 H8A 110.0 . . ?
O15 C30 H8B 110.0 . . ?
C29 C30 H8B 110.0 . . ?
H8A C30 H8B 108.4 . . ?
N8 C29 C30 108.5(4) . . ?
N8 C29 H9A 110.0 . . ?
C30 C29 H9A 110.0 . . ?
N8 C29 H9B 110.0 . . ?
C30 C29 H9B 110.0 . . ?
H9A C29 H9B 108.4 . . ?
C19 C20 H18A 109.5 . . ?
C19 C20 H18B 109.5 . . ?
H18A C20 H18B 109.5 . . ?
C19 C20 H18C 109.5 . . ?
H18A C20 H18C 109.5 . . ?
H18B C20 H18C 109.5 . . ?
O5 C10 C11 119.4(5) . . ?
O5 C10 C9 119.9(5) . . ?
C11 C10 C9 120.6(5) . . ?
C27 C28 H22A 109.5 . . ?
C27 C28 H22B 109.5 . . ?
H22A C28 H22B 109.5 . . ?
C27 C28 H22C 109.5 . . ?
H22A C28 H22C 109.5 . . ?
H22B C28 H22C 109.5 . . ?
C26 C25 H20A 109.5 . . ?
C26 C25 H20B 109.5 . . ?
H20A C25 H20B 109.5 . . ?
C26 C25 H20C 109.5 . . ?
H20A C25 H20C 109.5 . . ?
H20B C25 H20C 109.5 . . ?
O11 C22 C21 109.1(4) . . ?
O11 C22 H24A 109.9 . . ?
C21 C22 H24A 109.9 . . ?
O11 C22 H24B 109.9 . . ?
C21 C22 H24B 109.9 . . ?
H24A C22 H24B 108.3 . . ?
N6 C21 C22 109.9(4) . . ?
N6 C21 H23A 109.7 . . ?
C22 C21 H23A 109.7 . . ?
N6 C21 H23B 109.7 . . ?
C22 C21 H23B 109.7 . . ?
H23A C21 H23B 108.2 . . ?
O4 C8 C7 111.9(5) . . ?
O4 C8 H19A 109.2 . . ?
C7 C8 H19A 109.2 . . ?
O4 C8 H19B 109.2 . . ?
C7 C8 H19B 109.2 . . ?
H19A C8 H19B 107.9 . . ?
O13 C26 C27 120.1(5) . . ?
O13 C26 C25 121.7(5) . . ?
C27 C26 C25 118.2(5) . . ?
C11 C12 H16A 109.5 . . ?
C11 C12 H16B 109.5 . . ?
H16A C12 H16B 109.5 . . ?
C11 C12 H16C 109.5 . . ?
H16A C12 H16C 109.5 . . ?
H16B C12 H16C 109.5 . . ?
C16 C15 N4 115.1(6) . . ?
C16 C15 H15A 108.5 . . ?
N4 C15 H15A 108.5 . . ?
C16 C15 H15B 108.5 . . ?
N4 C15 H15B 108.5 . . ?
H15A C15 H15B 107.5 . . ?
C10 C9 H13A 109.5 . . ?
C10 C9 H13B 109.5 . . ?
H13A C9 H13B 109.5 . . ?
C10 C9 H13C 109.5 . . ?
H13A C9 H13C 109.5 . . ?
H13B C9 H13C 109.5 . . ?
C18 C17 H17A 109.5 . . ?
C18 C17 H17B 109.5 . . ?
H17A C17 H17B 109.5 . . ?
C18 C17 H17C 109.5 . . ?
H17A C17 H17C 109.5 . . ?
H17B C17 H17C 109.5 . . ?
O7 C14 C13 108.0(4) . . ?
O7 C14 H26A 110.1 . . ?
C13 C14 H26A 110.1 . . ?
O7 C14 H26B 110.1 . . ?
C13 C14 H26B 110.1 . . ?
H26A C14 H26B 108.4 . . ?
N4 C13 C14 110.0(5) . . ?
N4 C13 H25A 109.7 . . ?
C14 C13 H25A 109.7 . . ?
N4 C13 H25B 109.7 . . ?
C14 C13 H25B 109.7 . . ?
H25A C13 H25B 108.2 . . ?
N3 C11 C10 112.4(4) . . ?
N3 C11 C12 124.5(5) . . ?
C10 C11 C12 123.1(5) . . ?
C8 O4 H4'' 109.5 . . ?
N6 C23 C24 115.3(5) . . ?
N6 C23 H29A 108.4 . . ?
C24 C23 H29A 108.4 . . ?
N6 C23 H29B 108.4 . . ?
C24 C23 H29B 108.4 . . ?
H29A C23 H29B 107.5 . . ?
O12A C24 C23 114.0(8) . . ?
O12A C24 O12B 20.2(6) . . ?
C23 C24 O12B 96.8(7) . . ?
O8 C16 C15 109.6(6) . . ?
O8 C16 H32A 109.7 . . ?
C15 C16 H32A 109.7 . . ?
O8 C16 H32B 109.7 . . ?
C15 C16 H32B 109.7 . . ?
H32A C16 H32B 108.2 . . ?
C16 O8 H8' 109.5 . . ?
H27D O27 H27E 110(6) . . ?
H26D O26 H26E 120(10) . . ?
O12B O12A C24 121.3(17) . . ?
O12A O12B C24 38.5(12) . . ?
C31B C31A C32A 67.0(15) . . ?
C31B C31A N8 61.4(14) . . ?
C32A C31A N8 117.1(9) . . ?
C31B C31A C32B 71.4(15) . . ?
C32A C31A C32B 71.5(10) . . ?
N8 C31A C32B 119.1(10) . . ?
C31B C31A O16B 119.4(17) . . ?
C32A C31A O16B 68.3(10) . . ?
N8 C31A O16B 172.8(11) . . ?
C32B C31A O16B 57.0(10) . . ?
C31A C31B N8 76.1(15) . . ?
C31A C31B C32A 70.7(16) . . ?
N8 C31B C32A 130.5(18) . . ?
C31A C31B C32B 70.1(15) . . ?
N8 C31B C32B 128.2(17) . . ?
C32A C31B C32B 72.1(14) . . ?
C31A C31B O16A 125(2) . . ?
N8 C31B O16A 158.8(19) . . ?
C32A C31B O16A 62.6(11) . . ?
C32B C31B O16A 68.8(12) . . ?
C31B C32A C31A 42.4(10) . . ?
C31B C32A O16A 68.3(12) . . ?
C31A C32A O16A 105.4(11) . . ?
C31B C32A O16B 98.7(15) . . ?
C31A C32A O16B 65.7(10) . . ?
O16A C32A O16B 113.1(13) . . ?
C31A C32B C31B 38.5(9) . . ?
C31A C32B O16B 69.9(12) . . ?
C31B C32B O16B 102.8(16) . . ?
C31A C32B O16A 91.7(10) . . ?
C31B C32B O16A 59.7(11) . . ?
O16B C32B O16A 114.0(15) . . ?
C32A O16A C31B 49.1(10) . . ?
C32A O16A C32B 59.4(9) . . ?
C31B O16A C32B 51.5(10) . . ?
C32B O16B C31A 53.1(11) . . ?
C32B O16B C32A 59.8(12) . . ?
C31A O16B C32A 46.0(8) . . ?

loop_
_geom_bond_atom_site_label_1
_geom_bond_atom_site_label_2
_geom_bond_distance
_geom_bond_site_symmetry_2
_geom_bond_publ_flag
Ni1 O14 2.007(3) . ?
Ni1 N1 2.012(4) . ?
Ni1 O3 2.065(3) . ?
Ni1 O1 2.075(3) . ?
Ni1 N2 2.121(4) . ?
Ni1 O15 2.149(3) . ?
Ni2 O2 2.009(3) . ?
Ni2 N3 2.010(4) . ?
Ni2 O5 2.055(4) . ?
Ni2 O7 2.075(4) . ?
Ni2 N4 2.093(5) . ?
Ni2 O3 2.176(3) . ?
Ni4 N7 2.016(4) . ?
Ni4 O10 2.031(4) . ?
Ni4 O13 2.084(4) . ?
Ni4 O15 2.092(3) . ?
Ni4 N8 2.096(5) . ?
Ni4 O11 2.124(3) . ?
Ni3 N5 2.013(4) . ?
Ni3 O6 2.026(3) . ?
Ni3 O9 2.064(4) . ?
Ni3 O11 2.080(3) . ?
Ni3 N6 2.092(4) . ?
Ni3 O7 2.128(3) . ?
C2 O1 1.247(6) . ?
C2 C1 1.479(7) . ?
C2 C3 1.486(7) . ?
C3 N1 1.302(6) . ?
C3 C4 1.464(7) . ?
C1 H1A 0.9800 . ?
C1 H1B 0.9800 . ?
C1 H1C 0.9800 . ?
C4 H4A 0.9800 . ?
C4 H4B 0.9800 . ?
C4 H4C 0.9800 . ?
O15 C30 1.442(5) . ?
O11 C22 1.449(6) . ?
O3 C6 1.451(5) . ?
O3 H3' 0.88(6) . ?
O7 C14 1.433(6) . ?
O7 H7' 0.73(6) . ?
O2 N1 1.323(5) . ?
O6 N3 1.325(5) . ?
O10 N5 1.332(5) . ?
O14 N7 1.340(5) . ?
O9 C18 1.252(6) . ?
O5 C10 1.242(6) . ?
O13 C26 1.230(6) . ?
Cl1 O18 1.331(7) . ?
Cl1 O17 1.340(7) . ?
Cl1 O19 1.379(6) . ?
Cl1 O20A 1.404(16) . ?
Cl1 O20B 1.555(17) . ?
Cl2 O23 1.255(8) . ?
Cl2 O22 1.365(6) . ?
Cl2 O24 1.406(7) . ?
Cl2 O25B 1.611(14) . ?
Cl2 O25A 1.645(17) . ?
N7 C27 1.317(6) . ?
N3 C11 1.298(6) . ?
N2 C5 1.474(6) . ?
N2 C7 1.503(6) . ?
N2 H2' 0.79(5) . ?
N5 C19 1.300(6) . ?
N4 C13 1.473(8) . ?
N4 C15 1.484(7) . ?
N4 H4' 0.95(6) . ?
N6 C21 1.482(7) . ?
N6 C23 1.482(7) . ?
N6 H6' 0.94(6) . ?
N8 C31B 1.28(2) . ?
N8 C31A 1.419(11) . ?
N8 C29 1.484(7) . ?
C5 C6 1.513(7) . ?
C5 H7A 0.9900 . ?
C5 H7B 0.9900 . ?
C27 C26 1.481(7) . ?
C27 C28 1.490(7) . ?
C18 C19 1.471(8) . ?
C18 C17 1.486(8) . ?
C7 C8 1.510(7) . ?
C7 H6A 0.9900 . ?
C7 H6B 0.9900 . ?
C6 H5A 0.9900 . ?
C6 H5B 0.9900 . ?
C19 C20 1.489(7) . ?
C30 C29 1.497(7) . ?
C30 H8A 0.9900 . ?
C30 H8B 0.9900 . ?
C29 H9A 0.9900 . ?
C29 H9B 0.9900 . ?
C20 H18A 0.9800 . ?
C20 H18B 0.9800 . ?
C20 H18C 0.9800 . ?
C10 C11 1.467(7) . ?
C10 C9 1.471(7) . ?
C28 H22A 0.9800 . ?
C28 H22B 0.9800 . ?
C28 H22C 0.9800 . ?
C25 C26 1.493(8) . ?
C25 H20A 0.9800 . ?
C25 H20B 0.9800 . ?
C25 H20C 0.9800 . ?
C22 C21 1.517(7) . ?
C22 H24A 0.9900 . ?
C22 H24B 0.9900 . ?
C21 H23A 0.9900 . ?
C21 H23B 0.9900 . ?
C8 O4 1.416(7) . ?
C8 H19A 0.9900 . ?
C8 H19B 0.9900 . ?
C12 C11 1.502(7) . ?
C12 H16A 0.9800 . ?
C12 H16B 0.9800 . ?
C12 H16C 0.9800 . ?
C15 C16 1.462(10) . ?
C15 H15A 0.9900 . ?
C15 H15B 0.9900 . ?
C9 H13A 0.9800 . ?
C9 H13B 0.9800 . ?
C9 H13C 0.9800 . ?
C17 H17A 0.9800 . ?
C17 H17B 0.9800 . ?
C17 H17C 0.9800 . ?
C14 C13 1.526(8) . ?
C14 H26A 0.9900 . ?
C14 H26B 0.9900 . ?
C13 H25A 0.9900 . ?
C13 H25B 0.9900 . ?
O4 H4'' 0.8400 . ?
C23 C24 1.506(8) . ?
C23 H29A 0.9900 . ?
C23 H29B 0.9900 . ?
C24 O12A 1.274(11) . ?
C24 O12B 1.749(16) . ?
C16 O8 1.395(8) . ?
C16 H32A 0.9900 . ?
C16 H32B 0.9900 . ?
O8 H8' 0.8400 . ?
O27 H27D 1.03(8) . ?
O27 H27E 1.07(8) . ?
O26 H26D 0.95(11) . ?
O26 H26E 0.67(13) . ?
O12A O12B 0.708(13) . ?
C31A C31B 0.99(2) . ?
C31A C32A 1.381(16) . ?
C31A C32B 1.488(18) . ?
C31A O16B 1.75(3) . ?
C31B C32A 1.35(2) . ?
C31B C32B 1.50(3) . ?
C31B O16A 1.65(2) . ?
C32A O16A 1.582(19) . ?
C32A O16B 1.78(3) . ?
C32B O16B 1.56(3) . ?
C32B O16A 1.79(2) . ?
